data_4120230
loop_
_publ_author_name
'Shu-Yan Yu'
'Hao Zhang'
'Yang Gao'
'Lei Mo'
'Shaozhong Wang'
'Zhu-Jun Yao'

_publ_section_title
;
 Asymmetric Cascade Annulation Based on Enantioselective Oxa-Diels-Alder
 Cycloaddition of in Situ Generated Isochromenyliums by Cooperative Binary
 Catalysis of Pd(OAc)2 and (S)-Trip
;
_journal_name_full 'Journal of the American Chemical Society'
_journal_page_first 11402
_journal_page_last 11407
_journal_paper_doi 10.1021/ja405764p
_journal_volume 135
_journal_year 2013
_chemical_absolute_configuration .ad
_chemical_formula_sum 'C30 H30 O4'
_chemical_formula_weight 454.54
_chemical_name_systematic
; 
 ? 
;
_space_group_IT_number 19
_symmetry_cell_setting orthorhombic
_symmetry_space_group_name_Hall 'P 2ac 2ab'
_symmetry_space_group_name_H-M 'P 21 21 21'
_atom_sites_solution_hydrogens geom
_atom_sites_solution_primary direct
_atom_sites_solution_secondary difmap
_audit_creation_method SHELXL-97
_cell_angle_alpha 90.00
_cell_angle_beta 90.00
_cell_angle_gamma 90.00
_cell_formula_units_Z 4
_cell_length_a 10.174
_cell_length_b 11.562
_cell_length_c 20.412
_cell_measurement_reflns_used 7039
_cell_measurement_temperature 293(2)
_cell_measurement_theta_max 67.18
_cell_measurement_theta_min 4.33
_cell_volume 2401.100
_computing_structure_refinement 'SHELXL-97 (Sheldrick, 1997)'
_computing_structure_solution 'SHELXS-97 (Sheldrick, 1990)'
_diffrn_ambient_temperature 293(2)
_diffrn_measured_fraction_theta_full 0.973
_diffrn_measured_fraction_theta_max 0.973
_diffrn_measurement_device_type 'CCD area detector'
_diffrn_measurement_method 'phi and omega scans'
_diffrn_radiation_monochromator graphite
_diffrn_radiation_source 'fine-focus sealed tube'
_diffrn_radiation_type CuK\a
_diffrn_radiation_wavelength 1.54184
_diffrn_reflns_av_R_equivalents 0.1198
_diffrn_reflns_av_sigmaI/netI 0.0732
_diffrn_reflns_limit_h_max 11
_diffrn_reflns_limit_h_min -12
_diffrn_reflns_limit_k_max 13
_diffrn_reflns_limit_k_min -8
_diffrn_reflns_limit_l_max 24
_diffrn_reflns_limit_l_min -24
_diffrn_reflns_number 11494
_diffrn_reflns_theta_full 67.66
_diffrn_reflns_theta_max 67.66
_diffrn_reflns_theta_min 4.33
_exptl_absorpt_coefficient_mu 0.655
_exptl_absorpt_correction_T_max 0.8277
_exptl_absorpt_correction_T_min 0.8277
_exptl_absorpt_correction_type multi-scan
_exptl_absorpt_process_details sadabs
_exptl_crystal_colour colorless
_exptl_crystal_density_diffrn 1.257
_exptl_crystal_description block
_exptl_crystal_F_000 968
_exptl_crystal_size_max 0.30
_exptl_crystal_size_mid 0.30
_exptl_crystal_size_min 0.30
_refine_diff_density_max 0.239
_refine_diff_density_min -0.366
_refine_diff_density_rms 0.081
_refine_ls_abs_structure_details 'Flack H D (1983), Acta Cryst. A39, 876-881'
_refine_ls_abs_structure_Flack 0.1(4)
_refine_ls_extinction_method none
_refine_ls_goodness_of_fit_ref 1.124
_refine_ls_hydrogen_treatment constr
_refine_ls_matrix_type full
_refine_ls_number_parameters 355
_refine_ls_number_reflns 4121
_refine_ls_number_restraints 22
_refine_ls_restrained_S_all 1.128
_refine_ls_R_factor_all 0.0723
_refine_ls_R_factor_gt 0.0660
_refine_ls_shift/su_max 0.058
_refine_ls_shift/su_mean 0.006
_refine_ls_structure_factor_coef Fsqd
_refine_ls_weighting_details 'calc w=1/[\s^2^(Fo^2^)+(0.1001P)^2^+0.5563P] where P=(Fo^2^+2Fc^2^)/3'
_refine_ls_weighting_scheme calc
_refine_ls_wR_factor_gt 0.1695
_refine_ls_wR_factor_ref 0.1923
_reflns_number_gt 3702
_reflns_number_total 4121
_reflns_threshold_expression >2sigma(I)
_cod_data_source_file ja405764p_si_005.cif
_cod_data_source_block w1
_cod_original_cell_volume 2401.1
_cod_original_sg_symbol_H-M 'P 21 21 21 '
_cod_database_code 4120230

loop_
_symmetry_equiv_pos_as_xyz
'x, y, z'
'-x+1/2, -y, z+1/2'
'x+1/2, -y+1/2, -z'
'-x, y+1/2, -z+1/2'

loop_
_atom_site_label
_atom_site_type_symbol
_atom_site_fract_x
_atom_site_fract_y
_atom_site_fract_z
_atom_site_U_iso_or_equiv
_atom_site_adp_type
_atom_site_occupancy
_atom_site_symmetry_multiplicity
_atom_site_calc_flag
_atom_site_refinement_flags
_atom_site_disorder_assembly
_atom_site_disorder_group
C1 C 0.0609(4) 0.3573(3) 0.1759(2) 0.0662(10) Uani 1 1 d . . .
H1A H 0.0362 0.3579 0.2212 0.099 Uiso 1 1 calc R . .
H1B H -0.0040 0.3980 0.1506 0.099 Uiso 1 1 calc R . .
H1C H 0.1447 0.3945 0.1708 0.099 Uiso 1 1 calc R . .
C2 C 0.0531(5) -0.0903(5) 0.0972(3) 0.0910(14) Uani 1 1 d . . .
H2A H 0.1356 -0.1250 0.0856 0.136 Uiso 1 1 calc R . .
H2B H -0.0064 -0.0957 0.0609 0.136 Uiso 1 1 calc R . .
H2C H 0.0166 -0.1301 0.1343 0.136 Uiso 1 1 calc R . .
C3 C 0.1488(3) 0.1678(3) 0.18804(15) 0.0467(7) Uani 1 1 d . . .
C4 C 0.1505(3) 0.0517(3) 0.16669(16) 0.0492(7) Uani 1 1 d . . .
C5 C 0.2241(3) 0.1988(3) 0.24126(15) 0.0456(6) Uani 1 1 d . . .
H5 H 0.2218 0.2751 0.2557 0.055 Uiso 1 1 calc R . .
C6 C 0.2271(3) -0.0265(3) 0.19977(18) 0.0536(8) Uani 1 1 d . . .
H6 H 0.2278 -0.1030 0.1858 0.064 Uiso 1 1 calc R . .
C7 C 0.3031(3) 0.1200(3) 0.27409(15) 0.0447(6) Uani 1 1 d . . .
C8 C 0.3039(3) 0.0043(2) 0.25364(15) 0.0443(6) Uani 1 1 d . . .
C9 C 0.3879(3) 0.1601(3) 0.32995(14) 0.0442(6) Uani 1 1 d . . .
H9 H 0.4404 0.2240 0.3123 0.053 Uiso 1 1 calc R . .
C10 C 0.3064(3) 0.2131(3) 0.38616(16) 0.0497(7) Uani 1 1 d . . .
C11 C 0.3756(3) 0.2958(3) 0.43236(15) 0.0526(8) Uani 1 1 d . . .
C12 C 0.3065(4) 0.3310(4) 0.48802(18) 0.0726(10) Uani 1 1 d . . .
H12 H 0.2244 0.2999 0.4975 0.087 Uiso 1 1 calc R . .
C13 C 0.4975(3) 0.3437(4) 0.4199(2) 0.0652(9) Uani 1 1 d . . .
H13 H 0.5440 0.3201 0.3830 0.078 Uiso 1 1 calc R . .
C14 C 0.3625(6) 0.4130(5) 0.5290(2) 0.0974(16) Uani 1 1 d . . .
H14 H 0.3170 0.4370 0.5661 0.117 Uiso 1 1 calc R . .
C15 C 0.5519(4) 0.4259(4) 0.4610(2) 0.0769(11) Uani 1 1 d . . .
H15 H 0.6336 0.4581 0.4517 0.092 Uiso 1 1 calc R . .
C16 C 0.4831(6) 0.4593(5) 0.5159(2) 0.0894(14) Uani 1 1 d . . .
H16 H 0.5189 0.5138 0.5442 0.107 Uiso 1 1 calc R . .
C17 C 0.3951(3) -0.0832(3) 0.28422(18) 0.0514(7) Uani 1 1 d . A .
H17 H 0.3513 -0.1587 0.2835 0.062 Uiso 1 1 calc R . .
C18 C 0.4319(3) -0.0553(3) 0.35556(18) 0.0530(8) Uani 1 1 d D . .
C19 C 0.3104(5) -0.0595(4) 0.4029(3) 0.0507(12) Uani 0.812(7) 1 d PD A 1
H19A H 0.3342 -0.0241 0.4444 0.061 Uiso 0.812(7) 1 calc PR A 1
H19B H 0.2392 -0.0146 0.3841 0.061 Uiso 0.812(7) 1 calc PR A 1
C20 C 0.2625(5) -0.1826(4) 0.4155(3) 0.0681(14) Uani 0.812(7) 1 d P A 1
H20A H 0.1909 -0.1806 0.4469 0.082 Uiso 0.812(7) 1 calc PR A 1
H20B H 0.2286 -0.2147 0.3749 0.082 Uiso 0.812(7) 1 calc PR A 1
C21 C 0.3708(6) -0.2610(5) 0.4415(4) 0.0836(18) Uani 0.812(7) 1 d P A 1
H21A H 0.3970 -0.2351 0.4848 0.100 Uiso 0.812(7) 1 calc PR A 1
H21B H 0.3376 -0.3394 0.4454 0.100 Uiso 0.812(7) 1 calc PR A 1
C22 C 0.4895(5) -0.2601(4) 0.3962(3) 0.0752(16) Uani 0.812(7) 1 d P A 1
H22A H 0.5605 -0.3025 0.4170 0.090 Uiso 0.812(7) 1 calc PR A 1
H22B H 0.4670 -0.3001 0.3560 0.090 Uiso 0.812(7) 1 calc PR A 1
C23 C 0.5371(9) -0.1408(8) 0.3796(6) 0.088(4) Uani 0.812(7) 1 d PD A 1
H23A H 0.6040 -0.1474 0.3460 0.105 Uiso 0.812(7) 1 calc PR A 1
H23B H 0.5787 -0.1082 0.4182 0.105 Uiso 0.812(7) 1 calc PR A 1
C19' C 0.303(2) -0.097(2) 0.3804(12) 0.060(7) Uani 0.188(7) 1 d PDU A 2
H19C H 0.2830 -0.1738 0.3643 0.072 Uiso 0.188(7) 1 calc PR A 2
H19D H 0.2325 -0.0445 0.3689 0.072 Uiso 0.188(7) 1 calc PR A 2
C20' C 0.330(2) -0.0972(18) 0.4550(10) 0.067(6) Uani 0.188(7) 1 d P A 2
H20C H 0.3644 -0.0225 0.4680 0.080 Uiso 0.188(7) 1 calc PR A 2
H20D H 0.2479 -0.1096 0.4782 0.080 Uiso 0.188(7) 1 calc PR A 2
C21' C 0.426(3) -0.190(3) 0.4737(12) 0.092(9) Uani 0.188(7) 1 d P A 2
H21C H 0.3928 -0.2659 0.4617 0.110 Uiso 0.188(7) 1 calc PR A 2
H21D H 0.4426 -0.1892 0.5205 0.110 Uiso 0.188(7) 1 calc PR A 2
C22' C 0.557(2) -0.1631(17) 0.4348(11) 0.061(5) Uani 0.188(7) 1 d PU A 2
H22C H 0.6058 -0.1027 0.4571 0.073 Uiso 0.188(7) 1 calc PR A 2
H22D H 0.6117 -0.2317 0.4330 0.073 Uiso 0.188(7) 1 calc PR A 2
C23' C 0.534(2) -0.1365(16) 0.3878(12) 0.031(6) Uani 0.188(7) 1 d PDU A 2
H23C H 0.5202 -0.2090 0.3649 0.037 Uiso 0.188(7) 1 calc PR A 2
H23D H 0.6168 -0.1071 0.3715 0.037 Uiso 0.188(7) 1 calc PR A 2
C24 C 0.4894(3) 0.0674(3) 0.35318(16) 0.0463(7) Uani 1 1 d . A .
H24 H 0.5216 0.0884 0.3968 0.056 Uiso 1 1 calc R . .
C25 C 0.6034(3) 0.0692(3) 0.30530(15) 0.0460(6) Uani 1 1 d . . .
C26 C 0.6044(3) -0.0036(3) 0.25110(17) 0.0473(7) Uani 1 1 d . A .
C27 C 0.7104(3) 0.1434(3) 0.31227(18) 0.0526(7) Uani 1 1 d . A .
H27 H 0.7140 0.1922 0.3484 0.063 Uiso 1 1 calc R . .
C28 C 0.7030(3) 0.0015(3) 0.20432(17) 0.0548(7) Uani 1 1 d . . .
H28 H 0.7003 -0.0472 0.1681 0.066 Uiso 1 1 calc R A .
C29 C 0.8105(3) 0.1465(3) 0.2674(2) 0.0619(9) Uani 1 1 d . . .
H29 H 0.8825 0.1944 0.2747 0.074 Uiso 1 1 calc R A .
C30 C 0.8055(3) 0.0792(3) 0.2116(2) 0.0648(9) Uani 1 1 d . A .
H30 H 0.8699 0.0859 0.1795 0.078 Uiso 1 1 calc R . .
O1 O 0.0696(2) 0.2409(2) 0.15342(13) 0.0626(6) Uani 1 1 d . . .
O2 O 0.0734(3) 0.0281(2) 0.11348(13) 0.0682(7) Uani 1 1 d . . .
O3 O 0.1907(2) 0.1976(3) 0.39181(13) 0.0685(7) Uani 1 1 d . . .
O4 O 0.5127(2) -0.09051(19) 0.24310(13) 0.0561(6) Uani 1 1 d . . .

loop_
_atom_site_aniso_label
_atom_site_aniso_U_11
_atom_site_aniso_U_22
_atom_site_aniso_U_33
_atom_site_aniso_U_23
_atom_site_aniso_U_13
_atom_site_aniso_U_12
C1 0.0569(19) 0.0498(18) 0.092(3) 0.0170(18) -0.0180(19) 0.0034(17)
C2 0.087(3) 0.091(3) 0.094(3) -0.033(3) -0.016(3) -0.018(3)
C3 0.0340(13) 0.0458(16) 0.0605(16) 0.0042(13) -0.0001(12) -0.0021(12)
C4 0.0347(13) 0.0549(18) 0.0579(16) -0.0057(14) 0.0010(12) -0.0071(13)
C5 0.0367(13) 0.0421(15) 0.0581(15) 0.0040(13) -0.0035(12) 0.0012(12)
C6 0.0346(14) 0.0510(17) 0.075(2) -0.0103(15) 0.0077(14) -0.0027(13)
C7 0.0322(12) 0.0443(15) 0.0576(15) 0.0034(12) 0.0037(12) -0.0024(13)
C8 0.0334(12) 0.0311(13) 0.0683(17) 0.0003(13) 0.0052(12) -0.0020(12)
C9 0.0333(13) 0.0484(15) 0.0509(14) 0.0024(13) -0.0001(12) -0.0001(13)
C10 0.0394(15) 0.0533(18) 0.0564(15) 0.0082(14) 0.0040(13) 0.0061(14)
C11 0.0504(16) 0.0595(19) 0.0477(14) 0.0054(14) -0.0018(13) 0.0113(16)
C12 0.083(3) 0.078(2) 0.0571(18) 0.0063(18) 0.0147(19) -0.002(2)
C13 0.0487(18) 0.079(2) 0.068(2) -0.0180(19) -0.0010(16) 0.0056(19)
C14 0.132(4) 0.105(4) 0.055(2) -0.021(2) 0.016(2) -0.009(4)
C15 0.065(2) 0.087(3) 0.079(2) -0.020(2) -0.014(2) -0.001(2)
C16 0.104(3) 0.097(3) 0.067(2) -0.024(2) -0.010(2) -0.008(3)
C17 0.0354(13) 0.0356(14) 0.083(2) 0.0034(15) 0.0047(14) -0.0051(12)
C18 0.0400(15) 0.0487(17) 0.0703(19) 0.0123(15) 0.0036(15) 0.0001(14)
C19 0.045(2) 0.042(2) 0.065(3) 0.010(2) 0.011(2) 0.0024(19)
C20 0.059(2) 0.058(3) 0.088(3) 0.020(2) 0.017(2) -0.007(2)
C21 0.081(4) 0.066(3) 0.104(4) 0.038(3) 0.007(3) -0.003(3)
C22 0.067(3) 0.053(3) 0.106(4) 0.027(3) -0.003(3) 0.009(2)
C23 0.058(4) 0.075(5) 0.131(8) 0.052(5) 0.014(4) 0.017(4)
C19' 0.060(9) 0.060(10) 0.061(10) -0.002(7) 0.003(7) -0.003(8)
C20' 0.070(12) 0.061(12) 0.070(12) 0.009(9) 0.035(10) 0.032(11)
C21' 0.091(17) 0.12(2) 0.066(13) 0.039(15) 0.002(12) 0.037(18)
C22' 0.070(9) 0.045(7) 0.069(9) 0.007(7) -0.002(7) 0.009(7)
C23' 0.031(9) 0.022(9) 0.040(7) -0.014(7) -0.014(6) -0.011(7)
C24 0.0351(13) 0.0458(15) 0.0579(15) 0.0062(13) -0.0011(13) 0.0027(13)
C25 0.0318(13) 0.0441(15) 0.0620(16) 0.0034(13) -0.0017(13) 0.0046(12)
C26 0.0336(13) 0.0407(14) 0.0676(17) 0.0016(14) -0.0001(12) 0.0036(13)
C27 0.0367(14) 0.0447(16) 0.0763(19) 0.0001(14) 0.0004(15) 0.0006(13)
C28 0.0451(15) 0.0477(17) 0.0718(19) -0.0043(15) 0.0079(15) 0.0042(15)
C29 0.0383(15) 0.0555(19) 0.092(2) -0.0006(18) 0.0065(17) -0.0018(15)
C30 0.0476(17) 0.061(2) 0.086(2) 0.0066(19) 0.0205(18) 0.0071(17)
O1 0.0568(13) 0.0584(13) 0.0727(14) 0.0095(12) -0.0199(12) 0.0008(11)
O2 0.0611(14) 0.0747(17) 0.0687(14) -0.0164(12) -0.0134(13) -0.0112(13)
O3 0.0436(12) 0.0814(18) 0.0806(15) -0.0085(13) 0.0125(12) 0.0008(13)
O4 0.0400(10) 0.0419(11) 0.0865(15) -0.0118(11) 0.0051(11) 0.0000(10)

loop_
_atom_type_symbol
_atom_type_description
_atom_type_scat_dispersion_real
_atom_type_scat_dispersion_imag
_atom_type_scat_source
C C 0.0181 0.0091 'International Tables Vol C Tables 4.2.6.8 and 6.1.1.4'
H H 0.0000 0.0000 'International Tables Vol C Tables 4.2.6.8 and 6.1.1.4'
O O 0.0492 0.0322 'International Tables Vol C Tables 4.2.6.8 and 6.1.1.4'

loop_
_geom_angle_atom_site_label_1
_geom_angle_atom_site_label_2
_geom_angle_atom_site_label_3
_geom_angle
O1 C1 H1A 109.5
O1 C1 H1B 109.5
H1A C1 H1B 109.5
O1 C1 H1C 109.5
H1A C1 H1C 109.5
H1B C1 H1C 109.5
O2 C2 H2A 109.5
O2 C2 H2B 109.5
H2A C2 H2B 109.5
O2 C2 H2C 109.5
H2A C2 H2C 109.5
H2B C2 H2C 109.5
O1 C3 C5 125.1(3)
O1 C3 C4 115.9(3)
C5 C3 C4 119.0(3)
O2 C4 C6 125.9(3)
O2 C4 C3 115.3(3)
C6 C4 C3 118.8(3)
C3 C5 C7 122.2(3)
C3 C5 H5 118.9
C7 C5 H5 118.9
C4 C6 C8 122.6(3)
C4 C6 H6 118.7
C8 C6 H6 118.7
C5 C7 C8 119.1(3)
C5 C7 C9 119.8(3)
C8 C7 C9 121.1(3)
C6 C8 C7 118.4(3)
C6 C8 C17 120.0(3)
C7 C8 C17 121.4(3)
C7 C9 C10 112.2(2)
C7 C9 C24 113.5(3)
C10 C9 C24 113.7(2)
C7 C9 H9 105.5
C10 C9 H9 105.5
C24 C9 H9 105.5
O3 C10 C11 119.4(3)
O3 C10 C9 122.8(3)
C11 C10 C9 117.6(2)
C13 C11 C12 119.0(3)
C13 C11 C10 123.7(3)
C12 C11 C10 117.1(3)
C14 C12 C11 118.9(4)
C14 C12 H12 120.6
C11 C12 H12 120.6
C11 C13 C15 121.5(4)
C11 C13 H13 119.3
C15 C13 H13 119.3
C16 C14 C12 121.3(4)
C16 C14 H14 119.3
C12 C14 H14 119.3
C16 C15 C13 118.9(4)
C16 C15 H15 120.6
C13 C15 H15 120.6
C14 C16 C15 120.4(4)
C14 C16 H16 119.8
C15 C16 H16 119.8
O4 C17 C8 107.7(3)
O4 C17 C18 110.9(2)
C8 C17 C18 113.6(3)
O4 C17 H17 108.2
C8 C17 H17 108.2
C18 C17 H17 108.2
C19' C18 C23' 104.4(15)
C19' C18 C24 130.3(12)
C23' C18 C24 108.6(8)
C19' C18 C17 92.3(10)
C23' C18 C17 116.0(8)
C24 C18 C17 104.9(3)
C19' C18 C23 107.2(12)
C23' C18 C23 6.6(13)
C24 C18 C23 109.8(4)
C17 C18 C23 109.7(5)
C19' C18 C19 23.8(9)
C23' C18 C19 104.2(12)
C24 C18 C19 110.4(3)
C17 C18 C19 112.6(3)
C23 C18 C19 109.3(5)
C20 C19 C18 112.6(4)
C20 C19 H19A 109.1
C18 C19 H19A 109.1
C20 C19 H19B 109.1
C18 C19 H19B 109.1
H19A C19 H19B 107.8
C21 C20 C19 112.5(4)
C21 C20 H20A 109.1
C19 C20 H20A 109.1
C21 C20 H20B 109.1
C19 C20 H20B 109.1
H20A C20 H20B 107.8
C22 C21 C20 111.0(4)
C22 C21 H21A 109.4
C20 C21 H21A 109.4
C22 C21 H21B 109.4
C20 C21 H21B 109.4
H21A C21 H21B 108.0
C23 C22 C21 113.6(6)
C23 C22 H22A 108.9
C21 C22 H22A 108.9
C23 C22 H22B 108.8
C21 C22 H22B 108.8
H22A C22 H22B 107.7
C22 C23 C18 116.0(7)
C22 C23 H23A 108.3
C18 C23 H23A 108.3
C22 C23 H23B 108.3
C18 C23 H23B 108.3
H23A C23 H23B 107.4
C18 C19' C20' 100.5(16)
C18 C19' H19C 111.7
C20' C19' H19C 111.6
C18 C19' H19D 111.7
C20' C19' H19D 111.7
H19C C19' H19D 109.4
C21' C20' C19' 111.4(19)
C21' C20' H20C 109.3
C19' C20' H20C 109.3
C21' C20' H20D 109.3
C19' C20' H20D 109.3
H20C C20' H20D 108.0
C20' C21' C22' 106.2(19)
C20' C21' H21C 110.5
C22' C21' H21C 110.5
C20' C21' H21D 110.5
C22' C21' H21D 110.5
H21C C21' H21D 108.7
C23' C22' C21' 109(2)
C23' C22' H22C 109.8
C21' C22' H22C 109.8
C23' C22' H22D 109.8
C21' C22' H22D 109.8
H22C C22' H22D 108.2
C22' C23' C18 137(2)
C22' C23' H23C 102.9
C18 C23' H23C 102.9
C22' C23' H23D 103.0
C18 C23' H23D 102.9
H23C C23' H23D 105.1
C25 C24 C18 109.0(3)
C25 C24 C9 107.5(2)
C18 C24 C9 113.0(2)
C25 C24 H24 109.1
C18 C24 H24 109.1
C9 C24 H24 109.1
C26 C25 C27 116.6(3)
C26 C25 C24 120.7(3)
C27 C25 C24 122.7(3)
O4 C26 C28 116.0(3)
O4 C26 C25 122.0(3)
C28 C26 C25 121.8(3)
C29 C27 C25 121.9(3)
C29 C27 H27 119.0
C25 C27 H27 119.0
C30 C28 C26 119.9(3)
C30 C28 H28 120.0
C26 C28 H28 120.0
C27 C29 C30 120.6(3)
C27 C29 H29 119.7
C30 C29 H29 119.7
C29 C30 C28 118.8(3)
C29 C30 H30 120.6
C28 C30 H30 120.6
C3 O1 C1 117.1(3)
C4 O2 C2 117.3(3)
C26 O4 C17 116.3(2)

loop_
_geom_bond_atom_site_label_1
_geom_bond_atom_site_label_2
_geom_bond_distance
C1 O1 1.425(5)
C1 H1A 0.9600
C1 H1B 0.9600
C1 H1C 0.9600
C2 O2 1.424(6)
C2 H2A 0.9600
C2 H2B 0.9600
C2 H2C 0.9600
C3 O1 1.365(4)
C3 C5 1.376(4)
C3 C4 1.411(4)
C4 O2 1.367(4)
C4 C6 1.371(5)
C5 C7 1.388(4)
C5 H5 0.9300
C6 C8 1.395(5)
C6 H6 0.9300
C7 C8 1.402(4)
C7 C9 1.503(4)
C8 C17 1.508(4)
C9 C10 1.543(4)
C9 C24 1.563(4)
C9 H9 0.9800
C10 O3 1.196(4)
C10 C11 1.517(5)
C11 C13 1.382(5)
C11 C12 1.396(5)
C12 C14 1.387(7)
C12 H12 0.9300
C13 C15 1.384(6)
C13 H13 0.9300
C14 C16 1.365(7)
C14 H14 0.9300
C15 C16 1.376(6)
C15 H15 0.9300
C16 H16 0.9300
C17 O4 1.464(4)
C17 C18 1.538(5)
C17 H17 0.9800
C18 C19' 1.483(17)
C18 C23' 1.546(17)
C18 C24 1.535(4)
C18 C23 1.537(8)
C18 C19 1.570(5)
C19 C20 1.526(7)
C19 H19A 0.9700
C19 H19B 0.9700
C20 C21 1.523(7)
C20 H20A 0.9700
C20 H20B 0.9700
C21 C22 1.521(8)
C21 H21A 0.9700
C21 H21B 0.9700
C22 C23 1.501(11)
C22 H22A 0.9700
C22 H22B 0.9700
C23 H23A 0.9700
C23 H23B 0.9700
C19' C20' 1.55(3)
C19' H19C 0.9700
C19' H19D 0.9700
C20' C21' 1.51(3)
C20' H20C 0.9700
C20' H20D 0.9700
C21' C22' 1.58(3)
C21' H21C 0.9700
C21' H21D 0.9700
C22' C23' 1.03(3)
C22' H22C 0.9700
C22' H22D 0.9700
C23' H23C 0.9700
C23' H23D 0.9700
C24 C25 1.517(4)
C24 H24 0.9800
C25 C26 1.390(5)
C25 C27 1.393(4)
C26 O4 1.381(4)
C26 C28 1.386(4)
C27 C29 1.369(5)
C27 H27 0.9300
C28 C30 1.384(5)
C28 H28 0.9300
C29 C30 1.380(6)
C29 H29 0.9300
C30 H30 0.9300

loop_
_geom_torsion_atom_site_label_1
_geom_torsion_atom_site_label_2
_geom_torsion_atom_site_label_3
_geom_torsion_atom_site_label_4
_geom_torsion
O1 C3 C4 O2 0.7(4)
C5 C3 C4 O2 -179.9(3)
O1 C3 C4 C6 -179.4(3)
C5 C3 C4 C6 0.1(4)
O1 C3 C5 C7 -179.7(3)
C4 C3 C5 C7 1.0(4)
O2 C4 C6 C8 179.7(3)
C3 C4 C6 C8 -0.3(4)
C3 C5 C7 C8 -1.8(4)
C3 C5 C7 C9 177.2(3)
C4 C6 C8 C7 -0.6(4)
C4 C6 C8 C17 -174.6(3)
C5 C7 C8 C6 1.6(4)
C9 C7 C8 C6 -177.4(3)
C5 C7 C8 C17 175.5(3)
C9 C7 C8 C17 -3.5(4)
C5 C7 C9 C10 60.0(4)
C8 C7 C9 C10 -121.0(3)
C5 C7 C9 C24 -169.3(3)
C8 C7 C9 C24 9.7(4)
C7 C9 C10 O3 17.5(5)
C24 C9 C10 O3 -113.0(4)
C7 C9 C10 C11 -157.4(3)
C24 C9 C10 C11 72.1(4)
O3 C10 C11 C13 -161.7(4)
C9 C10 C11 C13 13.3(5)
O3 C10 C11 C12 13.4(5)
C9 C10 C11 C12 -171.5(3)
C13 C11 C12 C14 0.1(6)
C10 C11 C12 C14 -175.3(4)
C12 C11 C13 C15 -0.4(6)
C10 C11 C13 C15 174.7(4)
C11 C12 C14 C16 -0.1(8)
C11 C13 C15 C16 0.7(7)
C12 C14 C16 C15 0.5(8)
C13 C15 C16 C14 -0.8(8)
C6 C8 C17 O4 78.7(3)
C7 C8 C17 O4 -95.1(3)
C6 C8 C17 C18 -158.0(3)
C7 C8 C17 C18 28.2(4)
O4 C17 C18 C19' -161.1(12)
C8 C17 C18 C19' 77.4(11)
O4 C17 C18 C23' -53.9(12)
C8 C17 C18 C23' -175.4(12)
O4 C17 C18 C24 66.0(3)
C8 C17 C18 C24 -55.5(3)
O4 C17 C18 C23 -51.9(5)
C8 C17 C18 C23 -173.4(5)
O4 C17 C18 C19 -173.9(3)
C8 C17 C18 C19 64.6(4)
C19' C18 C19 C20 39(3)
C23' C18 C19 C20 -54.6(8)
C24 C18 C19 C20 -171.1(4)
C17 C18 C19 C20 72.0(5)
C23 C18 C19 C20 -50.2(7)
C18 C19 C20 C21 55.5(6)
C19 C20 C21 C22 -54.6(7)
C20 C21 C22 C23 51.2(9)
C21 C22 C23 C18 -49.9(11)
C19' C18 C23 C22 23.0(15)
C23' C18 C23 C22 88(11)
C24 C18 C23 C22 169.3(7)
C17 C18 C23 C22 -76.0(9)
C19 C18 C23 C22 48.0(10)
C23' C18 C19' C20' 52.2(19)
C24 C18 C19' C20' -78.3(19)
C17 C18 C19' C20' 169.9(15)
C23 C18 C19' C20' 58.4(18)
C19 C18 C19' C20' -40.6(19)
C18 C19' C20' C21' -69(2)
C19' C20' C21' C22' 60(3)
C20' C21' C22' C23' -40(3)
C21' C22' C23' C18 43(4)
C19' C18 C23' C22' -54(3)
C24 C18 C23' C22' 89(3)
C17 C18 C23' C22' -154(3)
C23 C18 C23' C22' -170(13)
C19 C18 C23' C22' -29(3)
C19' C18 C24 C25 -162.8(13)
C23' C18 C24 C25 68.2(11)
C17 C18 C24 C25 -56.5(3)
C23 C18 C24 C25 61.3(6)
C19 C18 C24 C25 -178.1(3)
C19' C18 C24 C9 -43.4(13)
C23' C18 C24 C9 -172.4(11)
C17 C18 C24 C9 62.9(3)
C23 C18 C24 C9 -179.3(6)
C19 C18 C24 C9 -58.7(4)
C7 C9 C24 C25 79.1(3)
C10 C9 C24 C25 -151.0(3)
C7 C9 C24 C18 -41.2(3)
C10 C9 C24 C18 88.7(3)
C18 C24 C25 C26 31.0(4)
C9 C24 C25 C26 -91.8(3)
C18 C24 C25 C27 -149.8(3)
C9 C24 C25 C27 87.4(3)
C27 C25 C26 O4 171.9(3)
C24 C25 C26 O4 -8.9(4)
C27 C25 C26 C28 -3.5(5)
C24 C25 C26 C28 175.7(3)
C26 C25 C27 C29 1.3(5)
C24 C25 C27 C29 -177.9(3)
O4 C26 C28 C30 -174.3(3)
C25 C26 C28 C30 1.3(5)
C25 C27 C29 C30 3.0(5)
C27 C29 C30 C28 -5.2(6)
C26 C28 C30 C29 3.1(5)
C5 C3 O1 C1 -2.4(5)
C4 C3 O1 C1 177.0(3)
C6 C4 O2 C2 11.0(5)
C3 C4 O2 C2 -169.1(4)
C28 C26 O4 C17 -168.5(3)
C25 C26 O4 C17 15.9(4)
C8 C17 O4 C26 79.4(3)
C18 C17 O4 C26 -45.5(4)
